data_2015893
loop_
_publ_author_name
'Tokour\'e Assoumatine'
'Gilles Gasser'
'Helen Stoeckli-Evans'

_publ_section_title
;
 2,3,5,6-Tetrakis(phenoxymethyl)pyrazine and
 2,3,5,6-tetrakis(phenylsulfanylmethyl)pyrazine
;
_journal_coeditor_code GA3041
_journal_issue 4
_journal_name_full 'Acta Crystallographica Section C'
_journal_page_first o219
_journal_page_last o222
_journal_paper_doi 10.1107/S010827010700710X
_journal_volume 63
_journal_year 2007
_chemical_formula_iupac 'C32 H28 N2 O4'
_chemical_formula_moiety 'C32 H28 N2 O4'
_chemical_formula_sum 'C32 H28 N2 O4'
_chemical_formula_weight 504.56
_chemical_name_systematic
;
2,3,5,6-tetrakis(phenoxymethyl)pyrazine
;
_space_group_IT_number 14
_symmetry_cell_setting monoclinic
_symmetry_space_group_name_Hall '-P 2ybc'
_symmetry_space_group_name_H-M 'P 1 21/c 1'
_atom_sites_solution_hydrogens geom
_atom_sites_solution_primary direct
_atom_sites_solution_secondary difmap
_audit_creation_method SHELXL97
_cell_angle_alpha 90.00
_cell_angle_beta 105.243(11)
_cell_angle_gamma 90.00
_cell_formula_units_Z 2
_cell_length_a 12.4717(15)
_cell_length_b 5.0859(6)
_cell_length_c 21.0412(19)
_cell_measurement_reflns_used 96
_cell_measurement_temperature 223(2)
_cell_measurement_theta_max 16.80
_cell_measurement_theta_min 10.00
_cell_volume 1287.7(3)
_computing_cell_refinement STADI4
_computing_data_collection 'STADI4 (Stoe & Cie, 1997)'
_computing_data_reduction 'X-RED (Stoe & Cie, 1997)'
_computing_molecular_graphics 'PLATON (Spek, 2003) and MERCURY (Macrae <i>et al.</i>,  2006)'
_computing_publication_material SHELXL97
_computing_structure_refinement 'SHELXL97 (Sheldrick, 1997)'
_computing_structure_solution 'SHELXS97 (Sheldrick, 1997)'
_diffrn_ambient_temperature 223(2)
_diffrn_measured_fraction_theta_full 1.000
_diffrn_measured_fraction_theta_max 1.000
_diffrn_measurement_device_type 'Stoe AED2 four-circle diffractometer'
_diffrn_measurement_method 2\q/\w
_diffrn_radiation_monochromator graphite
_diffrn_radiation_source 'fine-focus sealed tube'
_diffrn_radiation_type MoK\a
_diffrn_radiation_wavelength 0.71073
_diffrn_reflns_av_R_equivalents 0.0527
_diffrn_reflns_av_sigmaI/netI 0.0687
_diffrn_reflns_limit_h_max 15
_diffrn_reflns_limit_h_min -15
_diffrn_reflns_limit_k_max 6
_diffrn_reflns_limit_k_min 0
_diffrn_reflns_limit_l_max 25
_diffrn_reflns_limit_l_min -25
_diffrn_reflns_number 4618
_diffrn_reflns_theta_full 25.49
_diffrn_reflns_theta_max 25.49
_diffrn_reflns_theta_min 2.01
_diffrn_standards_decay_% 1
_diffrn_standards_interval_time 60
_diffrn_standards_number 2
_exptl_absorpt_coefficient_mu 0.086
_exptl_absorpt_correction_type none
_exptl_crystal_colour colourless
_exptl_crystal_density_diffrn 1.301
_exptl_crystal_density_method 'not measured'
_exptl_crystal_description plate
_exptl_crystal_F_000 532
_exptl_crystal_size_max 0.49
_exptl_crystal_size_mid 0.46
_exptl_crystal_size_min 0.11
_refine_diff_density_max 0.155
_refine_diff_density_min -0.200
_refine_ls_extinction_method none
_refine_ls_goodness_of_fit_ref 1.102
_refine_ls_hydrogen_treatment constr
_refine_ls_matrix_type full
_refine_ls_number_parameters 172
_refine_ls_number_reflns 2391
_refine_ls_number_restraints 0
_refine_ls_restrained_S_all 1.102
_refine_ls_R_factor_all 0.1268
_refine_ls_R_factor_gt 0.0621
_refine_ls_shift/su_max 0.000
_refine_ls_shift/su_mean 0.000
_refine_ls_structure_factor_coef Fsqd
_refine_ls_weighting_details 'calc w = 1/[\s^2^(Fo^2^)+(0.0482P)^2^+0.4352P] where P=(Fo^2^+2Fc^2^)/3'
_refine_ls_weighting_scheme calc
_refine_ls_wR_factor_gt 0.1223
_refine_ls_wR_factor_ref 0.1503
_reflns_number_gt 1373
_reflns_number_total 2391
_reflns_threshold_expression I>2\s(I)
_cod_data_source_file ga3041.cif
_cod_data_source_block I
_cod_original_cell_volume 1287.7(2)
_cod_original_sg_symbol_H-M 'P 21/c'
_cod_database_code 2015893
_cod_database_fobs_code 2015893

loop_
_symmetry_equiv_pos_site_id
_symmetry_equiv_pos_as_xyz
1 x,y,z
2 -x,1/2+y,1/2-z
3 -x,-y,-z
4 x,1/2-y,1/2+z

loop_
_atom_site_aniso_label
_atom_site_aniso_U_11
_atom_site_aniso_U_22
_atom_site_aniso_U_33
_atom_site_aniso_U_12
_atom_site_aniso_U_13
_atom_site_aniso_U_23
O1 0.0460(12) 0.0569(15) 0.0394(12) 0.0001(12) 0.0047(10) -0.0113(12)
O2 0.0501(12) 0.0420(13) 0.0285(11) 0.0127(11) 0.0065(9) -0.0006(10)
N1 0.0422(14) 0.0375(15) 0.0318(14) 0.0038(12) 0.0083(11) -0.0013(12)
C1 0.0370(15) 0.0319(17) 0.0328(16) 0.0047(14) 0.0056(12) -0.0032(14)
C2 0.0400(15) 0.0330(17) 0.0297(15) 0.0092(15) 0.0078(13) -0.0017(14)
C3 0.0469(18) 0.0365(19) 0.0468(19) 0.0031(16) 0.0087(15) -0.0051(16)
C4 0.0335(16) 0.044(2) 0.051(2) -0.0099(16) 0.0074(14) -0.0025(17)
C5 0.052(2) 0.074(3) 0.056(2) 0.005(2) 0.0033(17) -0.024(2)
C6 0.051(2) 0.098(4) 0.105(3) 0.005(3) 0.006(2) -0.057(3)
C7 0.041(2) 0.066(3) 0.170(5) 0.002(2) 0.006(3) -0.016(4)
C8 0.051(3) 0.095(4) 0.135(5) 0.010(3) 0.011(3) 0.053(4)
C9 0.043(2) 0.098(4) 0.069(3) -0.003(2) 0.0092(18) 0.027(3)
C10 0.0397(16) 0.0390(19) 0.0339(16) 0.0083(14) 0.0065(13) 0.0000(14)
C11 0.0343(15) 0.0386(18) 0.0292(15) -0.0040(14) 0.0057(12) 0.0003(14)
C12 0.0491(18) 0.043(2) 0.0429(18) 0.0088(17) 0.0110(15) 0.0041(16)
C13 0.0446(19) 0.052(2) 0.055(2) 0.0054(18) 0.0038(16) 0.0151(19)
C14 0.0524(19) 0.061(2) 0.0347(18) -0.0099(19) 0.0024(15) 0.0075(18)
C15 0.0550(19) 0.050(2) 0.0320(17) -0.0047(18) 0.0106(14) -0.0022(16)
C16 0.0434(16) 0.0401(19) 0.0333(16) 0.0004(16) 0.0117(13) -0.0017(15)

loop_
_atom_site_type_symbol
_atom_site_label
_atom_site_fract_x
_atom_site_fract_y
_atom_site_fract_z
_atom_site_U_iso_or_equiv
_atom_site_thermal_displace_type
_atom_site_calc_flag
_atom_site_refinement_flags
_atom_site_occupancy
O O1 0.24912(17) 0.2411(5) 0.38375(9) 0.0487(8) Uani . . 1.000
O O2 0.38796(16) 0.6564(4) 0.33248(9) 0.0409(7) Uani . . 1.000
N N1 0.43911(19) 0.3634(5) 0.53577(11) 0.0374(8) Uani . . 1.000
C C1 0.4187(2) 0.3323(6) 0.47038(13) 0.0346(9) Uani . . 1.000
C C2 0.4800(2) 0.4702(6) 0.43447(13) 0.0345(9) Uani . . 1.000
C C3 0.3288(2) 0.1373(6) 0.43972(15) 0.0441(11) Uani . . 1.000
C C4 0.1767(2) 0.4313(7) 0.39368(16) 0.0435(11) Uani . . 1.000
C C5 0.1587(3) 0.4969(8) 0.45317(18) 0.0627(14) Uani . . 1.000
C C6 0.0810(3) 0.6900(10) 0.4551(2) 0.0874(18) Uani . . 1.000
C C7 0.0233(3) 0.8153(10) 0.3990(3) 0.096(2) Uani . . 1.000
C C8 0.0426(3) 0.7495(11) 0.3407(3) 0.096(2) Uani . . 1.000
C C9 0.1182(3) 0.5581(9) 0.33766(19) 0.0710(18) Uani . . 1.000
C C10 0.4600(2) 0.4438(6) 0.36122(13) 0.0381(10) Uani . . 1.000
C C11 0.3477(2) 0.6565(6) 0.26473(13) 0.0345(9) Uani . . 1.000
C C12 0.2707(2) 0.8476(7) 0.23885(15) 0.0452(11) Uani . . 1.000
C C13 0.2266(3) 0.8649(7) 0.17147(16) 0.0523(11) Uani . . 1.000
C C14 0.2601(3) 0.6912(7) 0.13012(15) 0.0511(11) Uani . . 1.000
C C15 0.3365(2) 0.5004(7) 0.15599(14) 0.0458(11) Uani . . 1.000
C C16 0.3819(2) 0.4810(6) 0.22364(14) 0.0386(10) Uani . . 1.000
H H3A 0.36310 -0.01950 0.42640 0.0530 Uiso calc R 1.000
H H3B 0.29060 0.08330 0.47280 0.0530 Uiso calc R 1.000
H H5 0.19840 0.41260 0.49200 0.0750 Uiso calc R 1.000
H H6 0.06780 0.73540 0.49570 0.1050 Uiso calc R 1.000
H H7 -0.02910 0.94570 0.40100 0.1160 Uiso calc R 1.000
H H8 0.00370 0.83590 0.30200 0.1150 Uiso calc R 1.000
H H9 0.13020 0.51290 0.29680 0.0850 Uiso calc R 1.000
H H10A 0.53030 0.45500 0.34880 0.0460 Uiso calc R 1.000
H H10B 0.42500 0.27440 0.34620 0.0460 Uiso calc R 1.000
H H12 0.24800 0.96650 0.26700 0.0540 Uiso calc R 1.000
H H13 0.17370 0.99520 0.15380 0.0620 Uiso calc R 1.000
H H14 0.23050 0.70390 0.08430 0.0610 Uiso calc R 1.000
H H15 0.35840 0.38100 0.12770 0.0550 Uiso calc R 1.000
H H16 0.43500 0.35100 0.24120 0.0460 Uiso calc R 1.000

loop_
_atom_type_symbol
_atom_type_description
_atom_type_scat_dispersion_real
_atom_type_scat_dispersion_imag
_atom_type_scat_source
C C 0.0033 0.0016 'International Tables Vol C Tables 4.2.6.8 and 6.1.1.4'
H H 0.0000 0.0000 'International Tables Vol C Tables 4.2.6.8 and 6.1.1.4'
N N 0.0061 0.0033 'International Tables Vol C Tables 4.2.6.8 and 6.1.1.4'
O O 0.0106 0.0060 'International Tables Vol C Tables 4.2.6.8 and 6.1.1.4'

loop_
_geom_angle_atom_site_label_1
_geom_angle_atom_site_label_2
_geom_angle_atom_site_label_3
_geom_angle_site_symmetry_1
_geom_angle_site_symmetry_3
_geom_angle
_geom_angle_publ_flag
C3 O1 C4 . . 118.5(2) yes
C10 O2 C11 . . 116.9(2) yes
C1 N1 C2 . 3_666 118.1(2) n
N1 C1 C2 . . 120.8(3) n
N1 C1 C3 . . 115.8(2) n
C2 C1 C3 . . 123.3(2) no
C1 C2 C10 . . 122.9(2) no
N1 C2 C1 3_666 . 121.1(2) n
N1 C2 C10 3_666 . 116.0(2) n
O1 C3 C1 . . 112.8(2) y
O1 C4 C5 . . 125.6(3) y
O1 C4 C9 . . 114.9(3) y
C5 C4 C9 . . 119.5(3) no
C4 C5 C6 . . 118.9(3) no
C5 C6 C7 . . 121.2(4) no
C6 C7 C8 . . 119.3(4) no
C7 C8 C9 . . 120.5(5) no
C4 C9 C8 . . 120.7(4) no
O2 C10 C2 . . 106.4(2) y
O2 C11 C12 . . 115.8(3) y
O2 C11 C16 . . 123.8(3) y
C12 C11 C16 . . 120.4(3) no
C11 C12 C13 . . 120.0(3) no
C12 C13 C14 . . 120.1(3) no
C13 C14 C15 . . 119.9(3) no
C14 C15 C16 . . 120.7(3) no
C11 C16 C15 . . 118.9(3) no
O1 C3 H3A . . 109.00 no
O1 C3 H3B . . 109.00 no
C1 C3 H3A . . 109.00 no
C1 C3 H3B . . 109.00 no
H3A C3 H3B . . 108.00 no
C4 C5 H5 . . 121.00 no
C6 C5 H5 . . 121.00 no
C5 C6 H6 . . 119.00 no
C7 C6 H6 . . 119.00 no
C6 C7 H7 . . 120.00 no
C8 C7 H7 . . 120.00 no
C7 C8 H8 . . 120.00 no
C9 C8 H8 . . 120.00 no
C4 C9 H9 . . 120.00 no
C8 C9 H9 . . 120.00 no
O2 C10 H10A . . 110.00 no
O2 C10 H10B . . 111.00 no
C2 C10 H10A . . 110.00 no
C2 C10 H10B . . 110.00 no
H10A C10 H10B . . 109.00 no
C11 C12 H12 . . 120.00 no
C13 C12 H12 . . 120.00 no
C12 C13 H13 . . 120.00 no
C14 C13 H13 . . 120.00 no
C13 C14 H14 . . 120.00 no
C15 C14 H14 . . 120.00 no
C14 C15 H15 . . 120.00 no
C16 C15 H15 . . 120.00 no
C11 C16 H16 . . 121.00 no
C15 C16 H16 . . 121.00 no

loop_
_geom_bond_atom_site_label_1
_geom_bond_atom_site_label_2
_geom_bond_site_symmetry_2
_geom_bond_distance
_geom_bond_publ_flag
O1 C3 . 1.428(4) yes
O1 C4 . 1.376(4) yes
O2 C10 . 1.434(4) yes
O2 C11 . 1.381(3) yes
N1 C1 . 1.341(3) no
N1 C2 3_666 1.339(4) no
C1 C2 . 1.397(4) no
C1 C3 . 1.509(4) no
C2 C10 . 1.501(4) no
C4 C5 . 1.370(5) no
C4 C9 . 1.373(5) no
C5 C6 . 1.388(6) no
C6 C7 . 1.368(7) no
C7 C8 . 1.353(8) no
C8 C9 . 1.368(7) no
C11 C12 . 1.374(4) no
C11 C16 . 1.386(4) no
C12 C13 . 1.382(4) no
C13 C14 . 1.380(5) no
C14 C15 . 1.369(5) no
C15 C16 . 1.390(4) no
C3 H3A . 0.9800 no
C3 H3B . 0.9800 no
C5 H5 . 0.9400 no
C6 H6 . 0.9400 no
C7 H7 . 0.9400 no
C8 H8 . 0.9400 no
C9 H9 . 0.9400 no
C10 H10A . 0.9800 no
C10 H10B . 0.9800 no
C12 H12 . 0.9400 no
C13 H13 . 0.9400 no
C14 H14 . 0.9400 no
C15 H15 . 0.9400 no
C16 H16 . 0.9400 no

loop_
_geom_contact_atom_site_label_1
_geom_contact_atom_site_label_2
_geom_contact_distance
_geom_contact_site_symmetry_2
_geom_contact_publ_flag
O1 O2 3.099(3) . no
O1 C10 2.977(3) . no
O2 C4 3.420(4) . no
O2 O1 3.099(3) . no
O2 N1 3.034(3) 3_666 no
O1 H12 2.8200 1_545 no
O1 H10B 2.5300 . no
O2 H3A 2.6500 1_565 no
N1 O2 3.034(3) 3_666 no
N1 N1 2.776(3) 3_666 no
N1 H5 2.9100 . no
N1 H15 2.7100 4_555 no
C1 C5 3.276(5) . no
C4 O2 3.420(4) . no
C5 C1 3.276(5) . no
C9 C12 3.491(5) . no
C10 C15 3.484(4) 2_645 no
C10 O1 2.977(3) . no
C12 C16 3.555(5) 1_565 no
C12 C9 3.491(5) . no
C13 C15 3.559(5) 1_565 no
C15 C13 3.559(5) 1_545 no
C15 C10 3.484(4) 2_655 no
C16 C12 3.555(5) 1_545 no
C1 H5 2.9300 . no
C2 H3A 2.9600 1_565 no
C3 H5 2.6000 . no
C3 H10B 2.6500 . no
C5 H14 3.0700 4_565 no
C5 H3B 2.6400 . no
C6 H14 2.9100 4_565 no
C7 H13 2.9100 2_545 no
C8 H13 3.0200 2_545 no
C10 H16 2.5100 . no
C11 H9 3.0500 . no
C11 H16 2.9200 2_655 no
C12 H9 2.9300 . no
C14 H10A 2.8700 2_655 no
C14 H7 3.0500 2_545 no
C15 H10A 2.8600 2_655 no
C16 H10A 2.8000 . no
C16 H10B 2.7000 . no
C16 H16 2.9000 2_655 no
H3A O2 2.6500 1_545 no
H3A C2 2.9600 1_545 no
H3A H10B 2.5200 . no
H3B C5 2.6400 . no
H3B H5 2.1300 . no
H5 N1 2.9100 . no
H5 C1 2.9300 . no
H5 C3 2.6000 . no
H5 H3B 2.1300 . no
H6 H14 2.3900 4_565 no
H7 C14 3.0500 2_555 no
H8 H9 2.4700 2_555 no
H9 C11 3.0500 . no
H9 C12 2.9300 . no
H9 H8 2.4700 2_545 no
H10A C16 2.8000 . no
H10A H16 2.3200 . no
H10A C14 2.8700 2_645 no
H10A C15 2.8600 2_645 no
H10A H15 2.5500 2_655 no
H10B O1 2.5300 . no
H10B C3 2.6500 . no
H10B C16 2.7000 . no
H10B H3A 2.5200 . no
H10B H16 2.2800 . no
H12 O1 2.8200 1_565 no
H13 C7 2.9100 2_555 no
H13 C8 3.0200 2_555 no
H14 C5 3.0700 4_564 no
H14 C6 2.9100 4_564 no
H14 H6 2.3900 4_564 no
H15 H10A 2.5500 2_645 no
H15 N1 2.7100 4_554 no
H16 C10 2.5100 . no
H16 H10A 2.3200 . no
H16 H10B 2.2800 . no
H16 C11 2.9200 2_645 no
H16 C16 2.9000 2_645 no

loop_
_geom_hbond_atom_site_label_D
_geom_hbond_atom_site_label_H
_geom_hbond_atom_site_label_A
_geom_hbond_site_symmetry_A
_geom_hbond_distance_DH
_geom_hbond_distance_HA
_geom_hbond_distance_DA
_geom_hbond_angle_DHA
_geom_hbond_publ_flag
C10 H10B O1 . 0.98 2.53 2.977(3) 108 yes
C10 H10A C 2_645 0.98 2.89 3.741(3) 147 yes

loop_
_geom_torsion_atom_site_label_1
_geom_torsion_atom_site_label_2
_geom_torsion_atom_site_label_3
_geom_torsion_atom_site_label_4
_geom_torsion_site_symmetry_1
_geom_torsion_site_symmetry_3
_geom_torsion_site_symmetry_4
_geom_torsion
_geom_torsion_publ_flag
C4 O1 C3 C1 . . . -70.7(3) no
C3 O1 C4 C5 . . . -13.4(5) no
C3 O1 C4 C9 . . . 167.6(3) no
C11 O2 C10 C2 . . . -173.0(2) no
C10 O2 C11 C12 . . . 174.1(2) no
C10 O2 C11 C16 . . . -6.9(4) no
C2 N1 C1 C2 3_666 . . -0.1(4) no
C2 N1 C1 C3 3_666 . . 178.5(3) no
C1 N1 C2 C1 . 3_666 3_666 0.2(4) no
C1 N1 C2 C10 . 3_666 3_666 -179.6(3) no
N1 C1 C2 C10 . . . -179.6(3) no
N1 C1 C2 N1 . . 3_666 0.2(4) no
C3 C1 C2 C10 . . . 1.9(4) no
C3 C1 C2 N1 . . 3_666 -178.3(3) no
N1 C1 C3 O1 . . . 130.3(3) no
C2 C1 C3 O1 . . . -51.1(4) no
C1 C2 C10 O2 . . . 95.9(3) no
N1 C2 C10 O2 3_666 . . -83.9(3) no
O1 C4 C5 C6 . . . -178.7(3) no
C9 C4 C5 C6 . . . 0.3(6) no
O1 C4 C9 C8 . . . 179.3(4) no
C5 C4 C9 C8 . . . 0.2(6) no
C4 C5 C6 C7 . . . -0.4(6) no
C5 C6 C7 C8 . . . -0.1(7) no
C6 C7 C8 C9 . . . 0.6(7) no
C7 C8 C9 C4 . . . -0.7(7) no
O2 C11 C12 C13 . . . 179.3(3) no
C16 C11 C12 C13 . . . 0.2(5) no
O2 C11 C16 C15 . . . -179.4(3) no
C12 C11 C16 C15 . . . -0.5(4) no
C11 C12 C13 C14 . . . -0.3(5) no
C12 C13 C14 C15 . . . 0.5(5) no
C13 C14 C15 C16 . . . -0.7(5) no
C14 C15 C16 C11 . . . 0.7(5) no
